data_2101143
loop_
_publ_author_name
'Larsen, S.'
'Marthi, K.'

_publ_section_title
;
 Structures of racemic monofluoro-substituted mandelic acids, their
 relation to the thermochemical properties and an analysis of short
 intermolecular fluorine--carbon contacts
;
_journal_issue 3
_journal_name_full 'Acta Crystallographica Section B'
_journal_page_first 373
_journal_page_last 381
_journal_paper_doi 10.1107/S0108768193010766
_journal_volume 50
_journal_year 1994
_chemical_formula_sum 'C8 H7 F O3'
_chemical_formula_weight 170.14
_symmetry_cell_setting monoclinic
_symmetry_space_group_name_Hall '-P 2yab'
_symmetry_space_group_name_H-M 'P 1 21/a 1'
_cell_angle_alpha 90.0
_cell_angle_beta 107.474(10)
_cell_angle_gamma 90.0
_cell_formula_units_Z 8
_cell_length_a 10.8657(14)
_cell_length_b 9.2663(10)
_cell_length_c 15.722(2)
_cell_volume 1509.9(3)
_diffrn_radiation_type CuK\a
_diffrn_radiation_wavelength 1.54184
_exptl_absorpt_coefficient_mu 1.0915
_exptl_crystal_density_diffrn 1.497
_exptl_crystal_F_000 704
_cod_data_source_file ab0316.cif
_cod_data_source_block meta
_cod_original_cell_volume 1509.9(6)
_cod_database_code 2101143

loop_
_atom_site_label
_atom_site_fract_x
_atom_site_fract_y
_atom_site_fract_z
F1A .22400(10) .57840(10) .06222(6)
O1A .41198(9) .95530(10) .39624(6)
O2A .29823(8) .76950(10) .42509(5)
O3A .45870(8) .57949(9) .39100(6)
C1A .38410(10) .81630(10) .39872(7)
C2A .47250(10) .72220(10) .36334(7)
C3A .43770(10) .73710(10) .26265(7)
C4A .34340(10) .64770(10) .20689(8)
C5A .31460(10) .6668(2) .11616(8)
C6A .37260(10) .7687(2) .07745(8)
C7A .4652(2) .8564(2) .13321(9)
C8A .49880(10) .8404(2) .22573(8)
F1B .86614(9) 1.00660(10) .89938(5)
O1B .75464(8) .55604(9) .62301(6)
O2B .62561(8) .74651(9) .57163(6)
O3B .82613(8) .91534(9) .57319(5)
C1B .73170(10) .69310(10) .60112(7)
C2B .85610(10) .77920(10) .61834(7)
C3B .91650(10) .80390(10) .71707(7)
C4B .86270(10) .90090(10) .76328(8)
C5B .91950(10) .9141(2) .85408(8)
C6B 1.02660(10) .8365(2) .90101(8)
C7B 1.0790(2) .7407(2) .85366(9)
C8B 1.02510(10) .7245(2) .76237(8)
H1A .368(2) 1.007(2) .4190(10)
H2A .557(2) .752(2) .3860(10)
H3A .517(2) .527(2) .4010(10)
H4A .299(2) .571(2) .2330(10)
H6A .357(2) .775(2) .0200(10)
H7A .507(2) .940(2) .1090(10)
H8A .566(2) .898(2) .2640(10)
H1B .685(2) .505(2) .6160(10)
H2B .918(2) .731(2) .5980(10)
H3B .807(2) .898(2) .5210(10)
H4B .789(2) .956(2) .7340(10)
H6B 1.068(2) .853(2) .9710(10)
H7B 1.156(2) .688(2) .8890(10)
H8B 1.066(2) .648(2) .7360(10)

loop_
_geom_angle_atom_site_label_1
_geom_angle_atom_site_label_2
_geom_angle_atom_site_label_3
_geom_angle
O1A C1A O2A 124.36(6)
O1A C1A C2A 111.79(6)
O2A C1A C2A 123.85(6)
O3A C2A C1A 106.65(5)
O3A C2A C3A 112.91(5)
C1A C2A C3A 110.01(5)
C2A C3A C4A 120.29(6)
C3A C4A C5A 117.88(7)
C4A C5A C6A 123.75(7)
C5A C6A C7A 117.77(7)
C6A C7A C8A 120.71(7)
C7A C8A C3A 120.04(7)
C8A C3A C4A 119.84(6)
F1A C5A C4A 117.63(7)
F1A C5A C6A 118.61(7)
O1B C1B O2B 125.18(6)
O1B C1B C2B 111.71(5)
O2B C1B C2B 123.11(6)
O3B C2B C1B 108.36(5)
O3B C2B C3B 109.82(5)
C1B C2B C3B 110.55(5)
C2B C3B C4B 120.92(6)
C3B C4B C5B 118.02(7)
C4B C5B C6B 123.45(7)
C5B C6B C7B 117.62(7)
C6B C7B C8B 120.76(7)
C7B C8B C3B 120.16(7)
C8B C3B C4B 119.98(6)
F1B C5B C4B 118.15(7)
F1B C5B C6B 118.39(6)

loop_
_geom_bond_atom_site_label_1
_geom_bond_atom_site_label_2
_geom_bond_distance
O1A C1A 1.3263(8)
O2A C1A 1.2096(8)
O3A C2A 1.4138(7)
C1A C2A 1.5207(9)
C2A C3A 1.5194(9)
C3A C4A 1.4018(9)
C3A C8A 1.3873(9)
C4A C5A 1.3770(10)
C5A C6A 1.3741(12)
C6A C7A 1.3824(12)
C7A C8A 1.3972(10)
F1A C5A 1.3633(9)
O1B C1B 1.3203(7)
O2B C1B 1.2113(8)
O3B C2B 1.4358(7)
C1B C2B 1.5221(8)
C2B C3B 1.5102(8)
C3B C4B 1.3904(9)
C3B C8B 1.3917(9)
C4B C5B 1.3801(9)
C5B C6B 1.3785(12)
C6B C7B 1.3862(11)
C7B C8B 1.3860(10)
F1B C5B 1.3512(8)

loop_
_geom_torsion_atom_site_label_1
_geom_torsion_atom_site_label_2
_geom_torsion_atom_site_label_3
_geom_torsion_atom_site_label_4
_geom_torsion
O2A C1A C2A O3A -16.18(14)
C1A C2A C3A C4A -87.96(13)
O2B C1B C2B O3B -14.89(14)
C1B C2B C3B C4B -72.69(14)
